data_4313358
loop_
_publ_author_name
'Tristram Chivers'
'Chantall Fedorchuk'
'Gabriele Schatte'
'Masood Parvez'

_publ_contact_author_address
; Department of Chemistry
    University of Calgary
    Calgary Alberta T2N 1N4
    Canada
;
_publ_contact_author_email chivers@ucalgary.ca
_publ_contact_author_fax '001 403 289 9488'
_publ_contact_author_name 'Dr Tristram Chivers'
_publ_contact_author_phone '001 403 220 5741'
_publ_section_title
;
 Syntheses and X-ray Structures of Monocyclic, Bicyclic, and Spirocyclic
 Gallium and Indium Boraamidinates
;
_journal_name_full 'Inorganic Chemistry'
_journal_page_first 2084
_journal_page_last 2093
_journal_paper_doi 10.1021/ic0206286
_journal_volume 42
_journal_year 2003
_chemical_formula_moiety 'C8 H20 Cl4 Ga2 N2'
_chemical_formula_sum 'C8 H20 Cl4 Ga2 N2'
_chemical_formula_weight 425.50
_chemical_name_systematic
;
   ?
;
_space_group_IT_number 14
_symmetry_cell_setting monoclinic
_symmetry_space_group_name_Hall '-P 2yn'
_symmetry_space_group_name_H-M 'P 1 21/n 1'
_atom_sites_solution_hydrogens geom
_atom_sites_solution_primary direct
_atom_sites_solution_secondary difmap
_cell_angle_alpha 90.00
_cell_angle_beta 96.3790(14)
_cell_angle_gamma 90.00
_cell_formula_units_Z 2
_cell_length_a 6.4670(2)
_cell_length_b 11.8600(5)
_cell_length_c 10.7420(5)
_cell_measurement_reflns_used 3348
_cell_measurement_temperature 173(2)
_cell_measurement_theta_max 33.73
_cell_measurement_theta_min 1.00
_cell_volume 818.80(6)
_computing_cell_refinement 'HKL Scalepack (Otwinowski & Minor 1997)'
_computing_data_collection 'Collect (Nonius BV, 1997-2000)'
_computing_data_reduction ' HKL Denzo and Scalepack (Otwinowski & Minor 1997)'
_computing_molecular_graphics ' Cameron (WinGX v1.64-03a), Ortep (SHELXTL-NT v5.1, Bruker)'
_computing_publication_material 'WinGX v1.64-03a (L. J. Farrugia)'
_computing_structure_refinement 'SHELXL-97 (Sheldrick, 1997)'
_computing_structure_solution ' SIR-97 (A. Altomare, G. Cascarano et al.)'
_diffrn_ambient_temperature 173(2)
_diffrn_detector_area_resol_mean 9
_diffrn_measured_fraction_theta_full 0.998
_diffrn_measured_fraction_theta_max 0.998
_diffrn_measurement_device '95mm CCD camera on \k-goniostat'
_diffrn_measurement_device_type 'KappaCCD (Nonius, FR540C)'
_diffrn_measurement_method 'CCD rotation images, thick slices'
_diffrn_orient_matrix_type 'by Nonius Collect from scalepack cell'
_diffrn_radiation_monochromator 'horizonally mounted graphite crystal'
_diffrn_radiation_source 'Enraf Nonius FR590D, fine-focus sealed tube'
_diffrn_radiation_type MoK\a
_diffrn_radiation_wavelength 0.71073
_diffrn_reflns_av_R_equivalents 0.0498
_diffrn_reflns_av_sigmaI/netI 0.0676
_diffrn_reflns_limit_h_max 8
_diffrn_reflns_limit_h_min -8
_diffrn_reflns_limit_k_max 15
_diffrn_reflns_limit_k_min -15
_diffrn_reflns_limit_l_max 14
_diffrn_reflns_limit_l_min -14
_diffrn_reflns_number 3936
_diffrn_reflns_theta_full 28.28
_diffrn_reflns_theta_max 28.28
_diffrn_reflns_theta_min 3.82
_diffrn_standards_decay_% 'no decay'
_exptl_absorpt_coefficient_mu 3.922
_exptl_absorpt_correction_T_max 0.6951
_exptl_absorpt_correction_T_min 0.5387
_exptl_absorpt_correction_type multi-scan
_exptl_absorpt_process_details 'HKL Scalepack (Otwinowski & Minor 1997)'
_exptl_crystal_colour colourless
_exptl_crystal_density_diffrn 1.726
_exptl_crystal_density_method 'not measured'
_exptl_crystal_description prism
_exptl_crystal_F_000 424
_exptl_crystal_size_max 0.18
_exptl_crystal_size_mid 0.18
_exptl_crystal_size_min 0.10
_refine_diff_density_max 0.583
_refine_diff_density_min -0.521
_refine_diff_density_rms 0.134
_refine_ls_extinction_coef 0.0075(16)
_refine_ls_extinction_expression Fc^*^=kFc[1+0.001xFc^2^\l^3^/sin(2\q)]^-1/4^
_refine_ls_extinction_method SHELXL
_refine_ls_goodness_of_fit_ref 0.988
_refine_ls_hydrogen_treatment mixed
_refine_ls_matrix_type full
_refine_ls_number_parameters 74
_refine_ls_number_reflns 2033
_refine_ls_number_restraints 0
_refine_ls_restrained_S_all 0.988
_refine_ls_R_factor_all 0.0699
_refine_ls_R_factor_gt 0.0392
_refine_ls_shift/su_max 0.000
_refine_ls_shift/su_mean 0.000
_refine_ls_structure_factor_coef Fsqd
_refine_ls_weighting_details 'calc w=1/[\s^2^(Fo^2^)+(0.0485P)^2^+0.0000P] where P=(Fo^2^+2Fc^2^)/3'
_refine_ls_weighting_scheme calc
_refine_ls_wR_factor_gt 0.0859
_refine_ls_wR_factor_ref 0.0976
_reflns_number_gt 1441
_reflns_number_total 2033
_reflns_threshold_expression >2sigma(I)
_cod_data_source_file ic0206286_1.cif
_cod_data_source_block 7a
_cod_database_code 4313358

loop_
_symmetry_equiv_pos_as_xyz
'x, y, z'
'-x+1/2, y+1/2, -z+1/2'
'-x, -y, -z'
'x-1/2, -y-1/2, z-1/2'

loop_
_atom_site_label
_atom_site_type_symbol
_atom_site_fract_x
_atom_site_fract_y
_atom_site_fract_z
_atom_site_U_iso_or_equiv
_atom_site_adp_type
_atom_site_occupancy
_atom_site_symmetry_multiplicity
_atom_site_calc_flag
_atom_site_refinement_flags
_atom_site_disorder_assembly
_atom_site_disorder_group
Ga1 Ga 0.59223(5) 0.38963(4) 0.00744(4) 0.02000(16) Uani 1 1 d . . .
Cl1 Cl 0.91317(14) 0.35426(9) 0.07425(10) 0.0325(3) Uani 1 1 d . . .
Cl2 Cl 0.43188(15) 0.23662(9) -0.04903(10) 0.0347(3) Uani 1 1 d . . .
N1 N 0.4231(4) 0.4820(3) 0.1110(3) 0.0183(6) Uani 1 1 d . . .
H1N H 0.2916 0.4497 0.0972 0.022 Uiso 1 1 calc R . .
C10 C 0.4602(5) 0.4935(3) 0.2528(3) 0.0233(8) Uani 1 1 d . . .
C11 C 0.2973(6) 0.5751(4) 0.2932(4) 0.0341(10) Uani 1 1 d . . .
H11A H 0.1577 0.5452 0.2676 0.041 Uiso 1 1 calc R . .
H11B H 0.3125 0.6485 0.2535 0.041 Uiso 1 1 calc R . .
H11C H 0.3171 0.5838 0.3845 0.041 Uiso 1 1 calc R . .
C12 C 0.6785(6) 0.5387(4) 0.2906(4) 0.0336(10) Uani 1 1 d . . .
H12A H 0.7811 0.4853 0.2648 0.040 Uiso 1 1 calc R . .
H12B H 0.7002 0.5484 0.3818 0.040 Uiso 1 1 calc R . .
H12C H 0.6948 0.6115 0.2498 0.040 Uiso 1 1 calc R . .
C13 C 0.4318(6) 0.3773(4) 0.3089(4) 0.0316(10) Uani 1 1 d . . .
H13A H 0.5370 0.3256 0.2826 0.038 Uiso 1 1 calc R . .
H13B H 0.2927 0.3487 0.2796 0.038 Uiso 1 1 calc R . .
H13C H 0.4473 0.3828 0.4005 0.038 Uiso 1 1 calc R . .

loop_
_atom_site_aniso_label
_atom_site_aniso_U_11
_atom_site_aniso_U_22
_atom_site_aniso_U_33
_atom_site_aniso_U_23
_atom_site_aniso_U_13
_atom_site_aniso_U_12
Ga1 0.0192(2) 0.0189(3) 0.0218(2) -0.00048(17) 0.00150(14) 0.00027(16)
Cl1 0.0210(5) 0.0338(6) 0.0416(6) 0.0044(5) -0.0013(4) 0.0048(4)
Cl2 0.0387(6) 0.0255(6) 0.0406(6) -0.0060(5) 0.0072(4) -0.0101(4)
N1 0.0173(14) 0.0179(18) 0.0193(15) -0.0013(12) 0.0006(11) -0.0017(12)
C10 0.0232(18) 0.028(2) 0.0187(18) -0.0024(16) 0.0007(14) -0.0016(16)
C11 0.036(2) 0.039(3) 0.028(2) -0.0061(19) 0.0071(17) 0.0049(19)
C12 0.027(2) 0.045(3) 0.028(2) -0.008(2) -0.0004(16) -0.0070(18)
C13 0.039(2) 0.035(3) 0.020(2) 0.0079(18) 0.0003(16) -0.0054(19)

loop_
_atom_type_symbol
_atom_type_description
_atom_type_scat_dispersion_real
_atom_type_scat_dispersion_imag
_atom_type_scat_source
C C 0.0033 0.0016 'International Tables Vol C Tables 4.2.6.8 and 6.1.1.4'
H H 0.0000 0.0000 'International Tables Vol C Tables 4.2.6.8 and 6.1.1.4'
Cl Cl 0.1484 0.1585 'International Tables Vol C Tables 4.2.6.8 and 6.1.1.4'
Ga Ga 0.2307 1.6083 'International Tables Vol C Tables 4.2.6.8 and 6.1.1.4'
N N 0.0061 0.0033 'International Tables Vol C Tables 4.2.6.8 and 6.1.1.4'

loop_
_geom_angle_atom_site_label_1
_geom_angle_atom_site_label_2
_geom_angle_atom_site_label_3
_geom_angle
_geom_angle_site_symmetry_1
_geom_angle_site_symmetry_3
_geom_angle_publ_flag
N1 Ga1 N1 86.79(12) . 3_665 ?
N1 Ga1 Cl2 110.37(9) . . ?
N1 Ga1 Cl2 118.75(9) 3_665 . ?
N1 Ga1 Cl1 119.47(8) . . ?
N1 Ga1 Cl1 109.91(8) 3_665 . ?
Cl2 Ga1 Cl1 110.26(5) . . ?
N1 Ga1 Ga1 43.43(8) . 3_665 ?
N1 Ga1 Ga1 43.35(8) 3_665 3_665 ?
Cl2 Ga1 Ga1 124.79(3) . 3_665 ?
Cl1 Ga1 Ga1 124.95(4) . 3_665 ?
C10 N1 Ga1 125.3(2) . . ?
C10 N1 Ga1 124.5(2) . 3_665 ?
Ga1 N1 Ga1 93.21(12) . 3_665 ?
C10 N1 H1N 103.6 . . ?
Ga1 N1 H1N 103.6 . . ?
Ga1 N1 H1N 103.6 3_665 . ?
N1 C10 C12 109.7(3) . . ?
N1 C10 C13 107.6(3) . . ?
C12 C10 C13 111.2(3) . . ?
N1 C10 C11 107.7(3) . . ?
C12 C10 C11 110.4(3) . . ?
C13 C10 C11 110.1(3) . . ?
C10 C11 H11A 109.5 . . ?
C10 C11 H11B 109.5 . . ?
H11A C11 H11B 109.5 . . ?
C10 C11 H11C 109.5 . . ?
H11A C11 H11C 109.5 . . ?
H11B C11 H11C 109.5 . . ?
C10 C12 H12A 109.5 . . ?
C10 C12 H12B 109.5 . . ?
H12A C12 H12B 109.5 . . ?
C10 C12 H12C 109.5 . . ?
H12A C12 H12C 109.5 . . ?
H12B C12 H12C 109.5 . . ?
C10 C13 H13A 109.5 . . ?
C10 C13 H13B 109.5 . . ?
H13A C13 H13B 109.5 . . ?
C10 C13 H13C 109.5 . . ?
H13A C13 H13C 109.5 . . ?
H13B C13 H13C 109.5 . . ?

loop_
_geom_bond_atom_site_label_1
_geom_bond_atom_site_label_2
_geom_bond_distance
_geom_bond_site_symmetry_2
_geom_bond_publ_flag
Ga1 N1 1.976(3) . ?
Ga1 N1 1.979(3) 3_665 ?
Ga1 Cl2 2.1439(11) . ?
Ga1 Cl1 2.1605(9) . ?
Ga1 Ga1 2.8741(8) 3_665 ?
N1 C10 1.522(4) . ?
N1 Ga1 1.979(3) 3_665 ?
N1 H1N 0.9300 . ?
C10 C12 1.523(5) . ?
C10 C13 1.523(6) . ?
C10 C11 1.529(5) . ?
C11 H11A 0.9800 . ?
C11 H11B 0.9800 . ?
C11 H11C 0.9800 . ?
C12 H12A 0.9800 . ?
C12 H12B 0.9800 . ?
C12 H12C 0.9800 . ?
C13 H13A 0.9800 . ?
C13 H13B 0.9800 . ?
C13 H13C 0.9800 . ?

loop_
_geom_torsion_atom_site_label_1
_geom_torsion_atom_site_label_2
_geom_torsion_atom_site_label_3
_geom_torsion_atom_site_label_4
_geom_torsion
_geom_torsion_site_symmetry_1
_geom_torsion_site_symmetry_2
_geom_torsion_site_symmetry_3
_geom_torsion_site_symmetry_4
_geom_torsion_publ_flag
N1 Ga1 N1 C10 -137.2(3) 3_665 . . . ?
Cl2 Ga1 N1 C10 103.2(3) . . . . ?
Cl1 Ga1 N1 C10 -26.1(3) . . . . ?
Ga1 Ga1 N1 C10 -137.2(3) 3_665 . . . ?
N1 Ga1 N1 Ga1 0.0 3_665 . . 3_665 ?
Cl2 Ga1 N1 Ga1 -119.54(8) . . . 3_665 ?
Cl1 Ga1 N1 Ga1 111.11(8) . . . 3_665 ?
Ga1 N1 C10 C12 58.3(4) . . . . ?
Ga1 N1 C10 C12 -66.4(4) 3_665 . . . ?
Ga1 N1 C10 C13 -62.8(3) . . . . ?
Ga1 N1 C10 C13 172.5(2) 3_665 . . . ?
Ga1 N1 C10 C11 178.5(2) . . . . ?
Ga1 N1 C10 C11 53.9(4) 3_665 . . . ?
